data_2006458
loop_
_publ_author_name
'Kovalevsky, A. Yu.'
'Chebanov, V. A.'
'Desenko, S. M.'
'Komykhov, S. A.'
'Orlov, V. D.'
'Shishkin, O. V.'
'Meier, H.'

_publ_section_title
6a,7-Dihydro-2,6-dimethyl-7-phenyl-6<i>H</i>-chromeno[4,3-<i>d</i>]-1,2,4-triazolo[1,5-<i>a</i>]pyrimidin-6a-ol
_journal_issue 9
_journal_name_full 'Acta Crystallographica Section C'
_journal_page_first 1356
_journal_page_last 1357
_journal_paper_doi 10.1107/S0108270197003569
_journal_volume 53
_journal_year 1997
_chemical_formula_moiety 'C20 H18 N4 O2'
_chemical_formula_sum 'C20 H18 N4 O2'
_chemical_formula_weight 346.38
_chemical_melting_point 518.1(10)
_chemical_name_systematic
;
6a,7-dihydro-2,6-dimethyl-7-phenyl-
6H-chromeno[4,3-d][1,2,4]triazolo[1,5-a]
pyrimidine-6a-ol
;
_space_group_IT_number 14
_symmetry_cell_setting monoclinic
_symmetry_space_group_name_Hall '-P 2yn'
_symmetry_space_group_name_H-M 'P 1 21/n 1'
_audit_creation_method SHELXTL
_cell_angle_alpha 90.00
_cell_angle_beta 105.07(2)
_cell_angle_gamma 90.00
_cell_formula_units_Z 4
_cell_length_a 10.770(2)
_cell_length_b 10.045(2)
_cell_length_c 16.499(4)
_cell_measurement_reflns_used 24
_cell_measurement_temperature 293(2)
_cell_measurement_theta_max 12
_cell_measurement_theta_min 11
_cell_volume 1723.6(6)
_computing_cell_refinement 'P3/PC Diffractometer Program'
_computing_data_collection 'P3/PC Diffractometer Program (Siemens, 1989)'
_computing_data_reduction 'SHELXTL (Sheldrick, 1994) '
_computing_molecular_graphics SHELXTL
_computing_publication_material SHELXTL
_computing_structure_refinement SHELXTL
_computing_structure_solution SHELXTL
_diffrn_ambient_temperature 293(2)
_diffrn_measurement_device 'Siemens P3/PC'
_diffrn_measurement_method \q-2\q
_diffrn_radiation_monochromator graphite
_diffrn_radiation_source 'fine-focus sealed tube'
_diffrn_radiation_type MoK\a
_diffrn_radiation_wavelength 0.71073
_diffrn_reflns_av_R_equivalents 0.023
_diffrn_reflns_av_sigmaI/netI 0.0320
_diffrn_reflns_limit_h_max 12
_diffrn_reflns_limit_h_min 0
_diffrn_reflns_limit_k_max 0
_diffrn_reflns_limit_k_min -11
_diffrn_reflns_limit_l_max 18
_diffrn_reflns_limit_l_min -19
_diffrn_reflns_number 2618
_diffrn_reflns_theta_max 25.04
_diffrn_reflns_theta_min 2.04
_diffrn_standards_decay_% 5
_diffrn_standards_interval_count 98
_diffrn_standards_number 2
_exptl_absorpt_coefficient_mu 0.089
_exptl_absorpt_correction_type none
_exptl_crystal_colour yellow
_exptl_crystal_density_diffrn 1.335
_exptl_crystal_density_method 'not measured'
_exptl_crystal_description plate
_exptl_crystal_F_000 728
_exptl_crystal_size_max 0.40
_exptl_crystal_size_mid 0.20
_exptl_crystal_size_min 0.10
_refine_diff_density_max 0.17
_refine_diff_density_min -0.19
_refine_ls_extinction_method none
_refine_ls_goodness_of_fit_all 1.152
_refine_ls_goodness_of_fit_obs 1.149
_refine_ls_hydrogen_treatment constr
_refine_ls_matrix_type full
_refine_ls_number_parameters 241
_refine_ls_number_reflns 2365
_refine_ls_number_restraints 0
_refine_ls_restrained_S_all 1.756
_refine_ls_restrained_S_obs 1.149
_refine_ls_R_factor_all 0.091
_refine_ls_R_factor_obs .043
_refine_ls_shift/esd_max 0.037
_refine_ls_shift/esd_mean 0.001
_refine_ls_structure_factor_coef Fsqd
_refine_ls_weighting_details 'w = 1/[\s^2^(Fo^2^)+(0.0575P)^2^+0.7176P] where P = (Fo^2^+2Fc^2^)/3'
_refine_ls_weighting_scheme calc
_refine_ls_wR_factor_all 0.201
_refine_ls_wR_factor_obs .108
_reflns_number_observed 1685
_reflns_number_total 2467
_reflns_observed_criterion >2sigma(I)
_cod_data_source_file bm1134.cif
_cod_data_source_block piran
_cod_depositor_comments
;
The following automatic conversions were performed:
'_symmetry_cell_setting' value 'Monoclinic' changed to 'monoclinic'
according to '/home/saulius/struct/CIF-dictionaries/cif_core.dic'
dictionary named 'cif_core.dic' version 2.4.1 from 2010-06-29.

Automatic conversion script
Id: cif_fix_enum 1527 2010-12-29 10:47:43Z saulius 

The following automatic conversions were performed:

'_chemical_melting_point' value '244--246\%C' was changed to
'518.1(10)' - it was converted from degrees Celsius(C) to Kelvins(K),
the average value was taken and precision was estimated.

Automatic conversion script
Id: cif_fix_values 1646 2011-03-28 12:23:43Z adriana 
;
_cod_original_sg_symbol_H-M 'P 21/n'
_cod_database_code 2006458

loop_
_symmetry_equiv_pos_as_xyz
'x, y, z'
'-x+1/2, y+1/2, -z+1/2'
'-x, -y, -z'
'x-1/2, -y-1/2, z-1/2'

loop_
_atom_site_aniso_label
_atom_site_aniso_U_11
_atom_site_aniso_U_22
_atom_site_aniso_U_33
_atom_site_aniso_U_12
_atom_site_aniso_U_13
_atom_site_aniso_U_23
C1 .051(2) .044(2) .048(2) .0058(14) .015(2) .0057(14)
C1A .042(2) .0326(15) .041(2) .0005(12) .0111(13) .0033(12)
C2 .052(2) .059(2) .048(2) .002(2) .016(2) .017(2)
C3 .066(2) .053(2) .048(2) -.011(2) .017(2) .015(2)
C4 .074(2) .034(2) .050(2) -.0102(15) .011(2) .0040(14)
C4a .049(2) .036(2) .035(2) -.0028(13) .0083(13) .0020(12)
O5 .0624(13) .0304(10) .0496(12) -.0043(9) .0201(11) -.0035(9)
C6 .041(2) .0296(14) .047(2) .0001(12) .0111(14) -.0027(12)
C6a .037(2) .0333(14) .0344(15) .0014(12) .0101(13) -.0003(12)
C7 .0319(14) .0328(14) .042(2) .0018(11) .0149(13) .0018(12)
N7a .0411(13) .0251(11) .0517(14) .0006(10) .0150(12) .0072(10)
N8 .050(2) .0368(14) .068(2) -.0011(12) .0261(13) .0132(12)
C9 .057(2) .030(2) .073(2) .0008(14) .018(2) .008(2)
C10a .0347(15) .0313(15) .050(2) .0020(12) .0120(13) .0031(13)
N10 .0494(15) .0305(13) .067(2) .0049(11) .0217(13) .0067(12)
N11 .0428(14) .0327(13) .0538(15) .0037(11) .0213(12) .0042(11)
C11a .0358(15) .035(2) .041(2) -.0001(12) .0107(13) .0020(12)
O12 .0425(12) .0496(12) .0388(11) -.0047(10) .0089(9) .0034(10)
C13 .101(3) .091(3) .070(2) .024(2) .051(2) .033(2)
C14 .072(2) .045(2) .066(2) .007(2) .027(2) -.010(2)
C15 .036(2) .0314(14) .043(2) -.0006(12) .0140(13) .0015(12)
C16 .040(2) .042(2) .043(2) -.0021(13) .0161(14) .0003(13)
C17 .037(2) .055(2) .060(2) .0048(14) .018(2) .007(2)
C18 .049(2) .055(2) .053(2) .002(2) .000(2) .000(2)
C19 .057(2) .052(2) .049(2) .004(2) .008(2) -.010(2)
C20 .040(2) .042(2) .054(2) .0064(13) .0151(15) -.0096(14)

loop_
_atom_site_label
_atom_site_fract_x
_atom_site_fract_y
_atom_site_fract_z
_atom_site_U_iso_or_equiv
_atom_site_thermal_displace_type
_atom_site_calc_flag
_atom_site_refinement_flags
_atom_site_occupancy
_atom_site_disorder_group
_atom_site_type_symbol
C1 .2095(3) .2985(3) .5368(2) .0471(8) Uani d . 1 . C
H1 .2223(3) .2111(3) .5223(2) .057 Uiso calc R 1 . H
C1a .1484(3) .3225(3) .6005(2) .0382(7) Uani d . 1 . C
C2 .2510(3) .4011(3) .4949(2) .0527(8) Uani d . 1 . C
C3 .2317(3) .5310(3) .5188(2) .0553(9) Uani d . 1 . C
H3 .2615(3) .6014(3) .4925(2) .066 Uiso calc R 1 . H
C4 .1702(3) .5579(3) .5798(2) .0535(8) Uani d . 1 . C
H4 .1577(3) .6455(3) .5942(2) .064 Uiso calc R 1 . H
C4a .1268(3) .4538(3) .6199(2) .0404(7) Uani d . 1 . C
O5 .0682(2) .4846(2) .68173(12) .0464(5) Uani d . 1 . O
C6 -.0258(3) .3886(3) .6931(2) .0392(7) Uani d . 1 . C
H6 -.0952(3) .3827(3) .6413(2) .047 Uiso calc R 1 . H
C6a .0371(2) .2519(3) .7130(2) .0348(6) Uani d . 1 . C
C7 -.0647(2) .1424(2) .7129(2) .0347(6) Uani d . 1 . C
H7 -.0930(2) .1520(2) .7644(2) .042 Uiso calc R 1 . H
N7a .0057(2) .0178(2) .71808(14) .0387(6) Uani d . 1 . N
N8 -.0259(2) -.0966(2) .7531(2) .0495(7) Uani d . 1 . N
C9 .0627(3) -.1778(3) .7391(2) .0531(8) Uani d . 1 . C
H9 .0674(3) -.2664(3) .7562(2) .064 Uiso calc R 1 . H
N10 .1463(2) -.1263(2) .6988(2) .0478(6) Uani d . 1 . N
C10a .1058(2) -.0010(3) .6866(2) .0385(7) Uani d . 1 . C
C11a .1128(2) .2152(3) .6494(2) .0369(6) Uani d . 1 . C
N11 .1520(2) .0949(2) .64235(15) .0414(6) Uani d . 1 . N
O12 .1205(2) .2477(2) .79437(12) .0440(5) Uani d . 1 . O
H12O .192(4) .293(4) .795(2) .081(12) Uiso d . 1 . H
C13 .3160(4) .3757(4) .4254(2) .0819(13) Uani d . 1 . C
H13C .4073(5) .370(3) .4487(3) .123 Uiso calc R 1 . H
H13B .297(2) .4474(15) .3856(10) .123 Uiso calc R 1 . H
H13A .285(2) .2935(15) .3978(12) .123 Uiso calc R 1 . H
C14 -.0788(3) .4448(3) .7623(2) .0593(9) Uani d . 1 . C
H14C -.0108(5) .452(2) .8129(4) .089 Uiso calc R 1 . H
H14B -.1445(15) .3867(12) .7716(10) .089 Uiso calc R 1 . H
H14A -.1147(19) .5313(10) .7462(6) .089 Uiso calc R 1 . H
C15 -.1834(3) .1426(3) .6391(2) .0362(6) Uani d . 1 . C
C16 -.2955(3) .2017(3) .6469(2) .0408(7) Uani d . 1 . C
H16 -.2983(3) .2410(3) .6974(2) .049 Uiso calc R 1 . H
C17 -.4037(3) .2025(3) .5796(2) .0496(8) Uani d . 1 . C
H17 -.4790(3) .2421(3) .5855(2) .060 Uiso calc R 1 . H
C18 -.4011(3) .1459(3) .5050(2) .0549(8) Uani d . 1 . C
H18 -.4746(3) .1463(3) .4604(2) .066 Uiso calc R 1 . H
C19 -.2906(3) .0885(3) .4956(2) .0538(8) Uani d . 1 . C
H19 -.2883(3) .0512(3) .4445(2) .065 Uiso calc R 1 . H
C20 -.1823(3) .0862(3) .5625(2) .0446(7) Uani d . 1 . C
H20 -.1076(3) .0463(3) .5560(2) .054 Uiso calc R 1 . H

loop_
_atom_type_symbol
_atom_type_description
_atom_type_scat_dispersion_real
_atom_type_scat_dispersion_imag
_atom_type_scat_source
C C 0.0033 0.0016 'International Tables Vol C Tables 4.2.6.8 and 6.1.1.4'
H H 0.0000 0.0000 'International Tables Vol C Tables 4.2.6.8 and 6.1.1.4'
N N 0.0061 0.0033 'International Tables Vol C Tables 4.2.6.8 and 6.1.1.4'
O O 0.0106 0.0060 'International Tables Vol C Tables 4.2.6.8 and 6.1.1.4'

loop_
_geom_angle_atom_site_label_1
_geom_angle_atom_site_label_2
_geom_angle_atom_site_label_3
_geom_angle
C4a O5 C6 114.9(2)
C10a N7a N8 111.3(2)
C10a N7a C7 124.3(2)
N8 N7a C7 124.4(2)
C9 N8 N7a 100.1(2)
C10a N10 C9 101.7(2)
C11a N11 C10a 115.7(2)
C2 C1 C1a 121.7(3)
C4a C1a C1 118.4(3)
C4a C1a C11a 119.4(2)
C1 C1a C11a 122.1(2)
C1 C2 C3 117.8(3)
C1 C2 C13 121.9(3)
C3 C2 C13 120.3(3)
C4 C3 C2 122.0(3)
C3 C4 C4a 119.4(3)
O5 C4a C4 117.7(3)
O5 C4a C1a 121.5(2)
C4 C4a C1a 120.7(3)
O5 C6 C14 105.3(2)
O5 C6 C6a 109.9(2)
C14 C6 C6a 114.0(2)
O12 C6a C6 111.6(2)
O12 C6a C11a 109.0(2)
C6 C6a C11a 110.8(2)
O12 C6a C7 104.8(2)
C6 C6a C7 111.2(2)
C11a C6a C7 109.3(2)
N7a C7 C15 111.4(2)
N7a C7 C6a 104.6(2)
C15 C7 C6a 116.5(2)
N8 C9 N10 116.9(3)
N7a C10a N10 110.0(2)
N7a C10a N11 123.4(2)
N10 C10a N11 126.4(3)
N11 C11a C1a 120.1(2)
N11 C11a C6a 122.0(2)
C1a C11a C6a 117.7(2)
C16 C15 C20 118.3(3)
C16 C15 C7 120.0(2)
C20 C15 C7 121.7(2)
C15 C16 C17 120.2(3)
C18 C17 C16 120.7(3)
C17 C18 C19 120.1(3)
C18 C19 C20 119.7(3)
C19 C20 C15 121.0(3)

loop_
_geom_bond_atom_site_label_1
_geom_bond_atom_site_label_2
_geom_bond_site_symmetry_2
_geom_bond_distance
_geom_bond_publ_flag
O5 C4a . 1.367(3) ?
O5 C6 . 1.446(3) ?
O12 C6a . 1.409(3) ?
N7a C10a . 1.327(3) ?
N7a N8 . 1.369(3) ?
N7a C7 . 1.455(3) ?
N8 C9 . 1.321(4) ?
N10 C10a . 1.330(3) ?
N10 C9 . 1.354(4) ?
N11 C11a . 1.296(3) ?
N11 C10a . 1.377(3) ?
C1 C2 . 1.379(4) ?
C1 C1a . 1.398(4) ?
C1a C4a . 1.390(4) ?
C1a C11a . 1.456(4) ?
C2 C3 . 1.394(5) ?
C2 C13 . 1.512(4) ?
C3 C4 . 1.368(4) ?
C4 C4a . 1.382(4) ?
C6 C14 . 1.511(4) ?
C6 C6a . 1.528(4) ?
C6a C11a . 1.531(4) ?
C6a C7 . 1.553(4) ?
C7 C15 . 1.518(4) ?
C15 C16 . 1.381(4) ?
C15 C20 . 1.388(4) ?
C16 C17 . 1.385(4) ?
C17 C18 . 1.364(4) ?
C18 C19 . 1.367(4) ?
C19 C20 . 1.381(4) ?
